data_4100789
loop_
_publ_author_name
'Masaki Horie'
'Yuji Suzaki'
'Kohtaro Osakada'

_publ_contact_author_email kosakada@res.titech.ac.jp
_publ_contact_author_fax 81-45-924-5224
_publ_contact_author_name 'Kohtaro Osakada'
_publ_section_title
;
Formation of Pseudorotaxane Induced by Electrochemical Oxidation of
Ferrocene-Containing Axis Molecule in the Presence of Crown Ether
;
_journal_name_full 'Journal of the American Chemical Society'
_journal_page_first 3684
_journal_page_last 3685
_journal_paper_doi 10.1021/ja039899l
_journal_volume 126
_journal_year 2004
_chemical_formula_moiety 'C43 H54 F6 Fe N O8 P '
_chemical_formula_sum 'C43 H54 F6 Fe N O8 P'
_chemical_formula_weight 913.71
_space_group_IT_number 2
_space_group_name_Hall '-P 1'
_space_group_name_H-M_alt 'P -1'
_symmetry_cell_setting triclinic
_symmetry_Int_Tables_number 2
_symmetry_space_group_name_Hall '-P 1'
_symmetry_space_group_name_H-M 'P -1'
_cell_angle_alpha 87.09(3)
_cell_angle_beta 77.37(2)
_cell_angle_gamma 89.02(2)
_cell_formula_units_Z 2
_cell_length_a 10.1889(13)
_cell_length_b 11.050(3)
_cell_length_c 19.460(2)
_cell_measurement_temperature 93.1
_cell_volume 2135.1(7)
_exptl_crystal_density_diffrn 1.421
_exptl_crystal_density_meas 1.421
_cod_original_formula_sum 'C43 H54 F6 Fe N O8 P '
_cod_database_code 4100789

loop_
_symmetry_equiv_pos_as_xyz
x,y,z
-x,-y,-z

loop_
_atom_site_label
_atom_site_type_symbol
_atom_site_fract_x
_atom_site_fract_y
_atom_site_fract_z
_atom_site_U_iso_or_equiv
_atom_site_adp_type
_atom_site_occupancy
_atom_site_symmetry_multiplicity
_atom_site_calc_flag
_atom_site_refinement_flags
_atom_site_disorder_assembly
_atom_site_disorder_group
Fe1 Fe 0.81504(9) 0.36858(8) 0.93161(4) 0.0221(2) Uani 1.00 1 d . . .
P1 P 0.4436(2) -0.2637(1) 0.74430(8) 0.0256(4) Uani 1.00 1 d . . .
F1 F 0.5118(4) -0.3697(4) 0.7839(2) 0.0471(13) Uani 1.00 1 d . . .
F2 F 0.4419(4) -0.1781(3) 0.8079(2) 0.0390(11) Uani 1.00 1 d . . .
F3 F 0.5895(4) -0.2133(3) 0.7055(2) 0.0392(11) Uani 1.00 1 d . . .
F4 F 0.4445(5) -0.3493(3) 0.6803(2) 0.0485(13) Uani 1.00 1 d . . .
F5 F 0.2985(4) -0.3143(3) 0.7830(2) 0.0358(11) Uani 1.00 1 d . . .
F6 F 0.3751(4) -0.1582(4) 0.7050(2) 0.0461(13) Uani 1.00 1 d . . .
O1 O 0.6046(4) 0.1860(3) 0.7038(2) 0.0228(10) Uani 1.00 1 d . . .
O2 O 0.7237(5) 0.0462(4) 0.8085(3) 0.0338(13) Uani 1.00 1 d . . .
O3 O 0.9554(5) -0.0493(5) 0.8466(3) 0.053(2) Uani 1.00 1 d . . .
O4 O 1.1847(5) 0.0962(4) 0.8499(2) 0.0356(13) Uani 1.00 1 d . . .
O5 O 1.2674(4) 0.2942(3) 0.7797(2) 0.0232(11) Uani 1.00 1 d . . .
O6 O 1.1456(4) 0.4290(3) 0.6750(2) 0.0241(11) Uani 1.00 1 d . . .
O7 O 0.9183(4) 0.5260(3) 0.6428(2) 0.0238(11) Uani 1.00 1 d . . .
O8 O 0.6902(4) 0.3816(4) 0.6330(2) 0.0269(11) Uani 1.00 1 d . . .
N1 N 0.9069(5) 0.2689(4) 0.7119(2) 0.0208(12) Uani 1.00 1 d . . .
C1 C 0.9300(6) 0.2633(5) 0.7858(3) 0.020(1) Uani 1.00 1 d . . .
C2 C 0.9817(6) 0.1686(5) 0.6707(3) 0.023(2) Uani 1.00 1 d . . .
C3 C 0.9434(6) 0.1544(5) 0.6019(3) 0.020(1) Uani 1.00 1 d . . .
C4 C 0.9828(7) 0.2384(5) 0.5461(3) 0.027(2) Uani 1.00 1 d . . .
C5 C 0.9428(7) 0.2260(5) 0.4830(3) 0.026(2) Uani 1.00 1 d . . .
C6 C 0.8671(6) 0.1276(5) 0.4732(3) 0.025(2) Uani 1.00 1 d . . .
C7 C 0.8281(8) 0.1124(6) 0.4037(3) 0.038(2) Uani 1.00 1 d . . .
C8 C 0.8287(6) 0.0426(5) 0.5300(3) 0.026(2) Uani 1.00 1 d . . .
C9 C 0.8649(6) 0.0568(5) 0.5933(3) 0.024(2) Uani 1.00 1 d . . .
C10 C 0.8769(6) 0.3724(5) 0.8255(3) 0.021(1) Uani 1.00 1 d . . .
C11 C 0.7371(6) 0.4089(5) 0.8447(3) 0.023(2) Uani 1.00 1 d . . .
C12 C 0.7302(6) 0.5135(5) 0.8851(3) 0.026(2) Uani 1.00 1 d . . .
C13 C 0.8610(7) 0.5405(5) 0.8920(3) 0.030(2) Uani 1.00 1 d . . .
C14 C 0.9507(7) 0.4547(5) 0.8543(3) 0.024(2) Uani 1.00 1 d . . .
C15 C 0.7163(8) 0.2205(6) 0.9846(3) 0.037(2) Uani 1.00 1 d . . .
C16 C 0.6989(8) 0.3201(6) 1.0301(3) 0.037(2) Uani 1.00 1 d . . .
C17 C 0.8268(7) 0.3568(6) 1.0353(3) 0.034(2) Uani 1.00 1 d . . .
C18 C 0.9261(8) 0.2808(7) 0.9948(3) 0.040(2) Uani 1.00 1 d . . .
C19 C 0.8551(8) 0.1975(6) 0.9640(3) 0.037(2) Uani 1.00 1 d . . .
C20 C 0.5904(7) 0.3319(6) 0.5341(3) 0.032(2) Uani 1.00 1 d . . .
C21 C 0.5155(7) 0.2518(7) 0.5062(4) 0.040(2) Uani 1.00 1 d . . .
C22 C 0.4691(7) 0.1456(6) 0.5439(4) 0.036(2) Uani 1.00 1 d . . .
C23 C 0.4961(6) 0.1189(6) 0.6110(3) 0.028(2) Uani 1.00 1 d . . .
C24 C 0.5710(6) 0.2016(5) 0.6389(3) 0.026(2) Uani 1.00 1 d . . .
C25 C 0.5407(6) 0.0847(5) 0.7485(3) 0.024(2) Uani 1.00 1 d . . .
C26 C 0.5882(6) 0.0830(5) 0.8167(3) 0.027(2) Uani 1.00 1 d . . .
C27 C 0.7390(7) -0.0775(6) 0.8254(4) 0.039(2) Uani 1.00 1 d . . .
C28 C 0.8790(9) -0.1177(6) 0.8146(5) 0.053(3) Uani 1.00 1 d . . .
C29 C 1.0934(8) -0.0933(6) 0.8345(5) 0.053(2) Uani 1.00 1 d . . .
C30 C 1.1582(8) -0.0241(6) 0.8816(4) 0.045(2) Uani 1.00 1 d . . .
C31 C 1.2509(6) 0.1723(6) 0.8839(3) 0.028(2) Uani 1.00 1 d . . .
C32 C 1.2736(7) 0.1507(7) 0.9510(4) 0.040(2) Uani 1.00 1 d . . .
C33 C 1.3438(8) 0.2353(7) 0.9811(3) 0.042(2) Uani 1.00 1 d . . .
C34 C 1.3846(7) 0.3423(6) 0.9436(3) 0.036(2) Uani 1.00 1 d . . .
C35 C 1.3620(6) 0.3655(6) 0.8751(3) 0.028(2) Uani 1.00 1 d . . .
C36 C 1.2956(6) 0.2815(5) 0.8463(3) 0.022(1) Uani 1.00 1 d . . .
C37 C 1.3295(6) 0.3950(5) 0.7355(3) 0.024(2) Uani 1.00 1 d . . .
C38 C 1.2845(6) 0.3916(5) 0.6670(3) 0.025(2) Uani 1.00 1 d . . .
C39 C 1.1337(7) 0.5577(5) 0.6661(3) 0.029(2) Uani 1.00 1 d . . .
C40 C 0.9876(6) 0.5907(5) 0.6859(3) 0.024(2) Uani 1.00 1 d . . .
C41 C 0.7839(6) 0.5702(5) 0.6486(3) 0.027(2) Uani 1.00 1 d . . .
C42 C 0.7197(7) 0.5016(6) 0.6007(4) 0.036(2) Uani 1.00 1 d . . .
C43 C 0.6191(6) 0.3081(5) 0.6001(3) 0.025(2) Uani 1.00 1 d . . .
H1 H 0.9372(5) 0.3447(4) 0.6892(2) 0.026(2) Uiso 1.00 1 c . . .
H2 H 0.8135(5) 0.2608(4) 0.7137(2) 0.026(2) Uiso 1.00 1 c . . .
H3 H 1.0241(6) 0.2577(5) 0.7832(3) 0.024(2) Uiso 1.00 1 c . . .
H4 H 0.8872(6) 0.1932(5) 0.8104(3) 0.024(2) Uiso 1.00 1 c . . .
H5 H 1.0752(6) 0.1851(5) 0.6621(3) 0.027(2) Uiso 1.00 1 c . . .
H6 H 0.9634(6) 0.0948(5) 0.6982(3) 0.028(2) Uiso 1.00 1 c . . .
H7 H 1.0370(7) 0.3051(5) 0.5511(3) 0.033(2) Uiso 1.00 1 c . . .
H8 H 0.9687(7) 0.2854(5) 0.4457(3) 0.031(2) Uiso 1.00 1 c . . .
H9 H 0.8616(8) 0.1784(6) 0.3719(3) 0.049(2) Uiso 1.00 1 c . . .
H10 H 0.7328(8) 0.1104(6) 0.4111(3) 0.049(2) Uiso 1.00 1 c . . .
H11 H 0.8649(8) 0.0387(6) 0.3844(3) 0.049(2) Uiso 1.00 1 c . . .
H12 H 0.7783(6) -0.0262(5) 0.5240(3) 0.033(2) Uiso 1.00 1 c . . .
H13 H 0.8358(6) -0.0004(5) 0.6315(3) 0.028(2) Uiso 1.00 1 c . . .
H14 H 0.6634(6) 0.3696(5) 0.8329(3) 0.027(2) Uiso 1.00 1 c . . .
H15 H 0.6502(6) 0.5551(5) 0.9061(3) 0.032(2) Uiso 1.00 1 c . . .
H16 H 0.8849(7) 0.6051(5) 0.9172(3) 0.037(2) Uiso 1.00 1 c . . .
H17 H 1.0454(7) 0.4525(5) 0.8500(3) 0.030(2) Uiso 1.00 1 c . . .
H18 H 0.6469(8) 0.1773(6) 0.9712(3) 0.043(2) Uiso 1.00 1 c . . .
H19 H 0.6156(8) 0.3564(6) 1.0512(3) 0.042(2) Uiso 1.00 1 c . . .
H20 H 0.8446(7) 0.4225(6) 1.0615(3) 0.041(2) Uiso 1.00 1 c . . .
H21 H 1.0207(8) 0.2857(7) 0.9897(3) 0.049(2) Uiso 1.00 1 c . . .
H22 H 0.8958(8) 0.1359(6) 0.9339(3) 0.045(2) Uiso 1.00 1 c . . .
H23 H 0.6215(7) 0.4050(6) 0.5082(3) 0.039(2) Uiso 1.00 1 c . . .
H24 H 0.4976(7) 0.2683(7) 0.4607(4) 0.049(2) Uiso 1.00 1 c . . .
H25 H 0.4180(7) 0.0903(6) 0.5247(4) 0.045(2) Uiso 1.00 1 c . . .
H26 H 0.4641(6) 0.0466(6) 0.6375(3) 0.034(2) Uiso 1.00 1 c . . .
H27 H 0.4456(6) 0.0937(5) 0.7573(3) 0.029(2) Uiso 1.00 1 c . . .
H28 H 0.5661(6) 0.0109(5) 0.7260(3) 0.029(2) Uiso 1.00 1 c . . .
H29 H 0.5333(6) 0.0294(5) 0.8502(3) 0.033(2) Uiso 1.00 1 c . . .
H30 H 0.5795(6) 0.1627(5) 0.8334(3) 0.033(2) Uiso 1.00 1 c . . .
H31 H 0.6950(7) -0.1223(6) 0.7967(4) 0.049(2) Uiso 1.00 1 c . . .
H32 H 0.6975(7) -0.0932(6) 0.8736(4) 0.049(2) Uiso 1.00 1 c . . .
H33 H 0.8808(9) -0.1992(6) 0.8324(5) 0.068(3) Uiso 1.00 1 c . . .
H34 H 0.9162(9) -0.1138(6) 0.7653(5) 0.068(3) Uiso 1.00 1 c . . .
H35 H 1.0967(8) -0.1780(6) 0.8453(5) 0.062(3) Uiso 1.00 1 c . . .
H36 H 1.1377(8) -0.0766(6) 0.7867(5) 0.062(3) Uiso 1.00 1 c . . .
H37 H 1.0981(8) -0.0198(6) 0.9263(4) 0.052(2) Uiso 1.00 1 c . . .
H38 H 1.2395(8) -0.0624(6) 0.8874(4) 0.052(2) Uiso 1.00 1 c . . .
H39 H 1.2429(7) 0.0775(7) 0.9768(4) 0.045(2) Uiso 1.00 1 c . . .
H40 H 1.3619(8) 0.2197(7) 1.0266(3) 0.050(2) Uiso 1.00 1 c . . .
H41 H 1.4291(7) 0.4010(6) 0.9641(3) 0.043(2) Uiso 1.00 1 c . . .
H42 H 1.3919(6) 0.4390(6) 0.8493(3) 0.034(2) Uiso 1.00 1 c . . .
H43 H 1.4246(6) 0.3876(5) 0.7274(3) 0.029(2) Uiso 1.00 1 c . . .
H44 H 1.3019(6) 0.4690(5) 0.7572(3) 0.029(2) Uiso 1.00 1 c . . .
H45 H 1.3393(6) 0.4441(5) 0.6327(3) 0.031(2) Uiso 1.00 1 c . . .
H46 H 1.2938(6) 0.3110(5) 0.6517(3) 0.031(2) Uiso 1.00 1 c . . .
H47 H 1.1814(7) 0.5962(5) 0.6956(3) 0.035(2) Uiso 1.00 1 c . . .
H48 H 1.1689(7) 0.5830(5) 0.6183(3) 0.035(2) Uiso 1.00 1 c . . .
H49 H 0.9759(6) 0.6755(5) 0.6787(3) 0.030(2) Uiso 1.00 1 c . . .
H50 H 0.9531(6) 0.5678(5) 0.7341(3) 0.030(2) Uiso 1.00 1 c . . .
H51 H 0.7853(6) 0.6543(5) 0.6356(3) 0.032(2) Uiso 1.00 1 c . . .
H52 H 0.7347(6) 0.5577(5) 0.6958(3) 0.032(2) Uiso 1.00 1 c . . .
H53 H 0.7800(7) 0.4968(6) 0.5561(4) 0.042(2) Uiso 1.00 1 c . . .
H54 H 0.6390(7) 0.5410(6) 0.5947(4) 0.042(2) Uiso 1.00 1 c . . .

loop_
_atom_site_aniso_label
_atom_site_aniso_U_11
_atom_site_aniso_U_22
_atom_site_aniso_U_33
_atom_site_aniso_U_12
_atom_site_aniso_U_13
_atom_site_aniso_U_23
Fe1 0.0245(5) 0.0277(5) 0.0145(4) 0.0051(4) -0.0051(3) -0.0031(3)
P1 0.0302(9) 0.0204(7) 0.0273(8) -0.0022(6) -0.0088(7) -0.0024(6)
F1 0.048(3) 0.037(2) 0.055(3) 0.012(2) -0.012(2) 0.010(2)
F2 0.039(2) 0.042(2) 0.038(2) -0.011(2) -0.007(2) -0.015(2)
F3 0.032(2) 0.031(2) 0.051(2) -0.002(2) 0.000(2) -0.006(2)
F4 0.071(3) 0.039(2) 0.033(2) -0.015(2) -0.001(2) -0.015(2)
F5 0.032(2) 0.033(2) 0.042(2) -0.009(2) -0.004(2) -0.007(2)
F6 0.045(3) 0.040(2) 0.057(3) 0.000(2) -0.022(2) 0.012(2)
O1 0.019(2) 0.023(2) 0.027(2) -0.001(2) -0.009(2) -0.001(2)
O2 0.022(2) 0.021(2) 0.058(3) -0.000(2) -0.011(2) 0.008(2)
O3 0.034(3) 0.040(3) 0.087(4) 0.003(2) -0.019(3) 0.002(3)
O4 0.028(3) 0.029(2) 0.048(3) -0.002(2) -0.010(2) 0.020(2)
O5 0.025(2) 0.021(2) 0.026(2) -0.002(2) -0.010(2) 0.009(2)
O6 0.021(2) 0.019(2) 0.033(2) -0.002(2) -0.008(2) 0.006(2)
O7 0.022(2) 0.023(2) 0.028(2) 0.002(2) -0.008(2) -0.005(2)
O8 0.026(2) 0.029(2) 0.026(2) -0.003(2) -0.007(2) 0.003(2)
N1 0.029(3) 0.017(2) 0.018(2) -0.001(2) -0.008(2) -0.003(2)
C1 0.022(3) 0.020(3) 0.017(3) -0.005(2) -0.007(2) 0.001(2)
C2 0.029(3) 0.020(3) 0.020(3) 0.003(2) -0.005(2) -0.004(2)
C3 0.021(3) 0.022(3) 0.018(3) 0.001(2) -0.007(2) -0.004(2)
C4 0.035(4) 0.025(3) 0.022(3) -0.001(3) -0.007(3) -0.004(2)
C5 0.036(4) 0.028(3) 0.015(3) 0.003(3) -0.005(2) 0.000(2)
C6 0.025(3) 0.029(3) 0.025(3) 0.004(3) -0.013(3) -0.008(2)
C7 0.046(5) 0.043(4) 0.032(4) 0.005(3) -0.021(3) -0.009(3)
C8 0.029(4) 0.024(3) 0.029(3) -0.006(3) -0.011(3) -0.008(2)
C9 0.029(3) 0.021(3) 0.021(3) 0.002(2) -0.001(2) -0.003(2)
C10 0.021(3) 0.023(3) 0.017(3) -0.004(2) -0.005(2) 0.003(2)
C11 0.028(3) 0.024(3) 0.016(3) 0.002(2) -0.007(2) 0.001(2)
C12 0.028(4) 0.027(3) 0.024(3) 0.010(3) -0.009(3) 0.000(2)
C13 0.045(4) 0.023(3) 0.023(3) -0.001(3) -0.011(3) -0.003(2)
C14 0.030(4) 0.026(3) 0.019(3) -0.004(3) -0.008(3) -0.002(2)
C15 0.048(5) 0.034(4) 0.025(3) 0.002(3) -0.002(3) 0.010(3)
C16 0.040(4) 0.050(4) 0.016(3) 0.010(3) 0.003(3) -0.000(3)
C17 0.039(4) 0.050(4) 0.013(3) 0.008(3) -0.009(3) -0.004(3)
C18 0.045(5) 0.056(4) 0.021(3) 0.021(4) -0.013(3) 0.003(3)
C19 0.062(5) 0.031(3) 0.020(3) 0.013(3) -0.012(3) 0.001(3)
C20 0.028(4) 0.042(4) 0.026(3) 0.003(3) -0.007(3) 0.003(3)
C21 0.025(4) 0.066(5) 0.033(4) 0.009(3) -0.014(3) -0.012(3)
C22 0.024(4) 0.044(4) 0.044(4) 0.004(3) -0.013(3) -0.013(3)
C23 0.022(3) 0.030(3) 0.034(3) 0.002(3) -0.009(3) -0.005(3)
C24 0.021(3) 0.028(3) 0.029(3) 0.008(3) -0.003(2) -0.007(3)
C25 0.019(3) 0.024(3) 0.029(3) -0.002(2) -0.004(2) 0.000(2)
C26 0.023(3) 0.024(3) 0.035(3) -0.008(3) -0.007(3) 0.003(3)
C27 0.038(4) 0.024(3) 0.060(5) -0.005(3) -0.021(4) 0.012(3)
C28 0.061(6) 0.017(3) 0.092(7) -0.001(3) -0.040(5) 0.000(4)
C29 0.033(5) 0.024(4) 0.100(7) 0.005(3) -0.015(4) 0.014(4)
C30 0.031(4) 0.030(4) 0.069(5) 0.005(3) -0.005(4) 0.025(3)
C31 0.017(3) 0.031(3) 0.032(3) 0.002(3) 0.002(3) 0.009(3)
C32 0.025(4) 0.056(5) 0.032(4) 0.004(3) 0.004(3) 0.019(3)
C33 0.044(5) 0.061(5) 0.020(3) 0.017(4) -0.005(3) 0.002(3)
C34 0.041(4) 0.045(4) 0.021(3) 0.007(3) -0.007(3) -0.005(3)
C35 0.029(4) 0.032(3) 0.023(3) 0.003(3) -0.006(3) -0.001(2)
C36 0.015(3) 0.030(3) 0.019(3) 0.009(2) -0.000(2) 0.004(2)
C37 0.021(3) 0.020(3) 0.031(3) -0.001(2) -0.005(2) 0.006(2)
C38 0.023(3) 0.026(3) 0.027(3) -0.004(2) -0.009(3) -0.000(2)
C39 0.036(4) 0.021(3) 0.032(3) -0.006(3) -0.014(3) 0.011(2)
C40 0.030(4) 0.020(3) 0.024(3) 0.004(2) -0.010(3) -0.001(2)
C41 0.017(3) 0.022(3) 0.041(4) 0.003(2) -0.006(3) 0.005(3)
C42 0.023(4) 0.030(3) 0.052(4) 0.000(3) -0.007(3) 0.014(3)
C43 0.014(3) 0.031(3) 0.030(3) 0.003(2) -0.005(2) -0.006(3)

loop_
_geom_bond_atom_site_label_1
_geom_bond_site_symmetry_1
_geom_bond_atom_site_label_2
_geom_bond_site_symmetry_2
_geom_bond_distance
_geom_bond_publ_flag
Fe1 . C10 . 2.021(5) no
Fe1 . C11 . 2.046(6) no
Fe1 . C12 . 2.068(6) no
Fe1 . C13 . 2.037(6) no
Fe1 . C14 . 2.017(6) no
Fe1 . C15 . 2.045(7) no
Fe1 . C16 . 2.070(6) no
Fe1 . C17 . 2.044(6) no
Fe1 . C18 . 2.045(6) no
Fe1 . C19 . 2.025(6) no
P1 . F1 . 1.601(4) no
P1 . F2 . 1.592(4) no
P1 . F3 . 1.607(4) no
P1 . F4 . 1.601(4) no
P1 . F5 . 1.602(4) no
P1 . F6 . 1.595(4) no
O1 . C24 . 1.382(7) no
O1 . C25 . 1.454(7) no
O2 . C26 . 1.410(7) no
O2 . C27 . 1.403(7) no
O3 . C28 . 1.359(9) no
O3 . C29 . 1.453(9) no
O4 . C30 . 1.442(7) no
O4 . C31 . 1.368(8) no
O5 . C36 . 1.387(6) no
O5 . C37 . 1.439(6) no
O6 . C38 . 1.445(7) no
O6 . C39 . 1.429(6) no
O7 . C40 . 1.434(7) no
O7 . C41 . 1.429(7) no
O8 . C42 . 1.446(7) no
O8 . C43 . 1.367(7) no
N1 . C1 . 1.505(6) no
N1 . C2 . 1.499(7) no
N1 . H1 . 0.95(1) no
N1 . H2 . 0.950(8) no
C1 . C10 . 1.494(7) no
C1 . H3 . 0.950(9) no
C1 . H4 . 0.95(2) no
C2 . C3 . 1.492(7) no
C2 . H5 . 0.950(11) no
C2 . H6 . 0.95(2) no
C3 . C4 . 1.386(8) no
C3 . C9 . 1.392(8) no
C4 . C5 . 1.388(8) no
C4 . H7 . 0.95(1) no
C5 . C6 . 1.389(8) no
C5 . H8 . 0.95(2) no
C6 . C7 . 1.508(8) no
C6 . C8 . 1.405(8) no
C7 . H9 . 0.95(2) no
C7 . H10 . 0.950(12) no
C7 . H11 . 0.95(2) no
C8 . C9 . 1.378(8) no
C8 . H12 . 0.95(1) no
C9 . H13 . 0.95(2) no
C10 . C11 . 1.447(8) no
C10 . C14 . 1.402(8) no
C11 . C12 . 1.424(8) no
C11 . H14 . 0.950(13) no
C12 . C13 . 1.406(9) no
C12 . H15 . 0.95(2) no
C13 . C14 . 1.421(8) no
C13 . H16 . 0.95(1) no
C14 . H17 . 0.950(10) no
C15 . C16 . 1.431(9) no
C15 . C19 . 1.41(1) no
C15 . H18 . 0.95(2) no
C16 . C17 . 1.40(1) no
C16 . H19 . 0.95(2) no
C17 . C18 . 1.428(9) no
C17 . H20 . 0.95(2) no
C18 . C19 . 1.41(1) no
C18 . H21 . 0.950(12) no
C19 . H22 . 0.95(2) no
C20 . C21 . 1.384(9) no
C20 . C43 . 1.391(8) no
C20 . H23 . 0.95(2) no
C21 . C22 . 1.39(1) no
C21 . H24 . 0.950(12) no
C22 . C23 . 1.409(9) no
C22 . H25 . 0.95(2) no
C23 . C24 . 1.402(8) no
C23 . H26 . 0.95(2) no
C24 . C43 . 1.400(8) no
C25 . C26 . 1.508(8) no
C25 . H27 . 0.950(11) no
C25 . H28 . 0.95(1) no
C26 . H29 . 0.95(2) no
C26 . H30 . 0.950(12) no
C27 . C28 . 1.46(1) no
C27 . H31 . 0.95(2) no
C27 . H32 . 0.95(2) no
C28 . H33 . 0.95(1) no
C28 . H34 . 0.95(2) no
C29 . C30 . 1.489(11) no
C29 . H35 . 0.950(12) no
C29 . H36 . 0.95(2) no
C30 . H37 . 0.95(2) no
C30 . H38 . 0.95(2) no
C31 . C32 . 1.384(9) no
C31 . C36 . 1.408(8) no
C32 . C33 . 1.410(11) no
C32 . H39 . 0.95(2) no
C33 . C34 . 1.38(1) no
C33 . H40 . 0.950(11) no
C34 . C35 . 1.413(8) no
C34 . H41 . 0.95(2) no
C35 . C36 . 1.369(9) no
C35 . H42 . 0.95(2) no
C37 . C38 . 1.503(8) no
C37 . H43 . 0.950(11) no
C37 . H44 . 0.95(1) no
C38 . H45 . 0.95(2) no
C38 . H46 . 0.950(11) no
C39 . C40 . 1.497(9) no
C39 . H47 . 0.95(1) no
C39 . H48 . 0.95(2) no
C40 . H49 . 0.950(9) no
C40 . H50 . 0.95(1) no
C41 . C42 . 1.493(9) no
C41 . H51 . 0.950(11) no
C41 . H52 . 0.95(2) no
C42 . H53 . 0.95(2) no
C42 . H54 . 0.95(1) no
